data_4110367
loop_
_publ_author_name
'Yves Canac'
'Salvador Conejero'
'Mich\`ele Soleilhavoup'
'Bruno Donnadieu'
'Guy Bertrand'

_publ_contact_author 'Prof G. Bertrand'
_publ_contact_author_address
;
University of California
Department of Chemistry
Riverside, CA 92521 USA
;
_publ_contact_author_email 'gbertrand@mail.ucr.edu '
_publ_contact_author_phone 909-787-2719
_publ_section_title
;
 Synthesis of Transient and Stable C-Amino Phosphorus Ylides and Their
 Fragmentation into Transient and Stable Carbenes
;
_journal_name_full 'Journal of the American Chemical Society'
_journal_page_first 459
_journal_page_last 464
_journal_paper_doi 10.1021/ja055863c
_journal_volume 128
_journal_year 2006
_chemical_formula_sum 'C28 H34 N P'
_chemical_formula_weight 415.53
_chemical_name_systematic
;
 ?
;
_space_group_IT_number 2
_symmetry_cell_setting triclinic
_symmetry_space_group_name_Hall '-P 1'
_symmetry_space_group_name_H-M 'P -1'
_atom_sites_solution_hydrogens geom
_atom_sites_solution_primary direct
_atom_sites_solution_secondary difmap
_audit_creation_method SHELXL-97
_cell_angle_alpha 98.449(3)
_cell_angle_beta 95.173(3)
_cell_angle_gamma 116.258(2)
_cell_formula_units_Z 2
_cell_length_a 10.189(2)
_cell_length_b 10.608(2)
_cell_length_c 12.500(4)
_cell_measurement_temperature 160(2)
_cell_volume 1180.0(5)
_computing_cell_refinement 'Bruker SMART'
_computing_data_collection 'Bruker SMART'
_computing_data_reduction 'Bruker SAINT'
_computing_molecular_graphics 'Bruker SHELXTL'
_computing_publication_material 'Bruker SHELXTL'
_computing_structure_refinement 'SHELXL-97 (Sheldrick, 1997)'
_computing_structure_solution 'Bruker SHELXTL'
_diffrn_ambient_temperature 160(2)
_diffrn_measured_fraction_theta_full 0.955
_diffrn_measured_fraction_theta_max 0.955
_diffrn_measurement_device_type 'CCD area detector'
_diffrn_measurement_method 'phi and omega scans'
_diffrn_radiation_monochromator graphite
_diffrn_radiation_source 'fine-focus sealed tube'
_diffrn_radiation_type MoK\a
_diffrn_radiation_wavelength 0.71073
_diffrn_reflns_av_R_equivalents 0.0464
_diffrn_reflns_av_sigmaI/netI 0.0887
_diffrn_reflns_limit_h_max 11
_diffrn_reflns_limit_h_min -9
_diffrn_reflns_limit_k_max 11
_diffrn_reflns_limit_k_min -11
_diffrn_reflns_limit_l_max 13
_diffrn_reflns_limit_l_min -13
_diffrn_reflns_number 5947
_diffrn_reflns_theta_full 23.26
_diffrn_reflns_theta_max 23.26
_diffrn_reflns_theta_min 1.67
_exptl_absorpt_coefficient_mu 0.131
_exptl_absorpt_correction_T_max 0.9870
_exptl_absorpt_correction_T_min 0.9556
_exptl_absorpt_correction_type multi-scan
_exptl_crystal_colour red
_exptl_crystal_density_diffrn 1.169
_exptl_crystal_description 'prism frag'
_exptl_crystal_F_000 448
_exptl_crystal_size_max 0.35
_exptl_crystal_size_mid 0.31
_exptl_crystal_size_min 0.10
_refine_diff_density_max 0.527
_refine_diff_density_min -0.395
_refine_diff_density_rms 0.083
_refine_ls_extinction_method none
_refine_ls_goodness_of_fit_ref 1.037
_refine_ls_hydrogen_treatment constr
_refine_ls_matrix_type full
_refine_ls_number_parameters 277
_refine_ls_number_reflns 3255
_refine_ls_number_restraints 0
_refine_ls_restrained_S_all 1.037
_refine_ls_R_factor_all 0.0730
_refine_ls_R_factor_gt 0.0686
_refine_ls_shift/su_max 0.000
_refine_ls_shift/su_mean 0.000
_refine_ls_structure_factor_coef Fsqd
_refine_ls_weighting_details 'calc w=1/[\s^2^(Fo^2^)+(0.1413P)^2^+0.2074P] where P=(Fo^2^+2Fc^2^)/3'
_refine_ls_weighting_scheme calc
_refine_ls_wR_factor_gt 0.1893
_refine_ls_wR_factor_ref 0.1958
_reflns_number_gt 2907
_reflns_number_total 3255
_reflns_threshold_expression >2sigma(I)
_cod_data_source_file ja055863csi20050825_094223_1.cif
_cod_data_source_block 6a
_cod_original_sg_symbol_H-M ' P -1'
_cod_database_code 4110367

loop_
_symmetry_equiv_pos_as_xyz
'x, y, z'
'-x, -y, -z'

loop_
_atom_site_label
_atom_site_type_symbol
_atom_site_fract_x
_atom_site_fract_y
_atom_site_fract_z
_atom_site_U_iso_or_equiv
_atom_site_adp_type
_atom_site_occupancy
_atom_site_symmetry_multiplicity
_atom_site_calc_flag
_atom_site_refinement_flags
P1 P 0.73905(6) 0.10517(6) 0.30684(4) 0.0227(3) Uani 1 1 d .
N1 N 0.8471(2) 0.2365(2) 0.13184(17) 0.0303(5) Uani 1 1 d .
C1 C 0.7997(2) 0.1180(2) 0.18505(19) 0.0243(6) Uani 1 1 d .
C2 C 0.7817(3) -0.0302(2) 0.12678(18) 0.0252(6) Uani 1 1 d .
C3 C 0.6797(2) -0.1406(2) 0.18559(18) 0.0250(6) Uani 1 1 d .
C4 C 0.6224(3) -0.2889(3) 0.1525(2) 0.0292(6) Uani 1 1 d .
H4 H 0.6455 -0.3278 0.0877 0.035 Uiso 1 1 calc R
C5 C 0.5319(3) -0.3802(3) 0.2135(2) 0.0341(6) Uani 1 1 d .
H5 H 0.4920 -0.4813 0.1899 0.041 Uiso 1 1 calc R
C6 C 0.4994(3) -0.3240(3) 0.3091(2) 0.0348(6) Uani 1 1 d .
H6 H 0.4362 -0.3871 0.3500 0.042 Uiso 1 1 calc R
C7 C 0.5581(3) -0.1777(3) 0.3450(2) 0.0300(6) Uani 1 1 d .
H7 H 0.5383 -0.1392 0.4115 0.036 Uiso 1 1 calc R
C8 C 0.6476(3) -0.0866(3) 0.28199(19) 0.0247(6) Uani 1 1 d .
C9 C 0.9927(3) 0.3648(3) 0.1676(2) 0.0351(7) Uani 1 1 d .
H9 H 0.9950 0.4330 0.1196 0.042 Uiso 1 1 calc R
C10 C 1.0186(4) 0.4444(3) 0.2851(3) 0.0497(8) Uani 1 1 d .
H10A H 0.9365 0.4670 0.2954 0.075 Uiso 1 1 calc R
H10B H 1.1123 0.5338 0.2997 0.075 Uiso 1 1 calc R
H10C H 1.0236 0.3839 0.3358 0.075 Uiso 1 1 calc R
C11 C 1.1195(3) 0.3323(3) 0.1489(3) 0.0512(8) Uani 1 1 d .
H11A H 1.1204 0.2635 0.1930 0.077 Uiso 1 1 calc R
H11B H 1.2135 0.4213 0.1706 0.077 Uiso 1 1 calc R
H11C H 1.1070 0.2911 0.0709 0.077 Uiso 1 1 calc R
C12 C 0.7345(3) 0.2547(3) 0.0634(2) 0.0348(6) Uani 1 1 d .
H12 H 0.6402 0.1627 0.0517 0.042 Uiso 1 1 calc R
C13 C 0.6994(4) 0.3747(3) 0.1137(3) 0.0481(8) Uani 1 1 d .
H13A H 0.6625 0.3554 0.1823 0.072 Uiso 1 1 calc R
H13B H 0.6235 0.3783 0.0621 0.072 Uiso 1 1 calc R
H13C H 0.7899 0.4671 0.1289 0.072 Uiso 1 1 calc R
C14 C 0.7721(4) 0.2758(3) -0.0510(2) 0.0481(8) Uani 1 1 d .
H14A H 0.8583 0.3697 -0.0443 0.072 Uiso 1 1 calc R
H14B H 0.6868 0.2711 -0.0976 0.072 Uiso 1 1 calc R
H14C H 0.7951 0.1999 -0.0840 0.072 Uiso 1 1 calc R
C15 C 0.9292(3) -0.0387(3) 0.1341(2) 0.0320(6) Uani 1 1 d .
H15A H 0.9737 -0.0186 0.2114 0.048 Uiso 1 1 calc R
H15B H 0.9975 0.0323 0.0972 0.048 Uiso 1 1 calc R
H15C H 0.9101 -0.1353 0.0983 0.048 Uiso 1 1 calc R
C16 C 0.7127(3) -0.0676(3) 0.0048(2) 0.0334(6) Uani 1 1 d .
H16A H 0.7034 -0.1610 -0.0296 0.050 Uiso 1 1 calc R
H16B H 0.7765 0.0064 -0.0321 0.050 Uiso 1 1 calc R
H16C H 0.6141 -0.0719 -0.0019 0.050 Uiso 1 1 calc R
C17 C 0.6145(3) 0.1808(3) 0.33744(18) 0.0259(6) Uani 1 1 d .
C18 C 0.4670(3) 0.1055(3) 0.2850(2) 0.0325(6) Uani 1 1 d .
H18 H 0.4315 0.0124 0.2404 0.039 Uiso 1 1 calc R
C19 C 0.3714(3) 0.1654(3) 0.2973(2) 0.0388(7) Uani 1 1 d .
H19 H 0.2699 0.1119 0.2633 0.047 Uiso 1 1 calc R
C20 C 0.4231(3) 0.3022(3) 0.3587(2) 0.0376(7) Uani 1 1 d .
H20 H 0.3577 0.3435 0.3661 0.045 Uiso 1 1 calc R
C21 C 0.5695(3) 0.3789(3) 0.4094(2) 0.0375(7) Uani 1 1 d .
H21 H 0.6056 0.4739 0.4507 0.045 Uiso 1 1 calc R
C22 C 0.6647(3) 0.3177(3) 0.40034(19) 0.0319(6) Uani 1 1 d .
H22 H 0.7648 0.3699 0.4375 0.038 Uiso 1 1 calc R
C23 C 0.8636(3) 0.1575(2) 0.43934(19) 0.0284(6) Uani 1 1 d .
C24 C 0.8152(3) 0.1627(3) 0.5397(2) 0.0372(7) Uani 1 1 d .
H24 H 0.7164 0.1473 0.5419 0.045 Uiso 1 1 calc R
C25 C 0.9109(4) 0.1905(3) 0.6369(2) 0.0488(8) Uani 1 1 d .
H25 H 0.8771 0.1925 0.7052 0.059 Uiso 1 1 calc R
C26 C 1.0552(4) 0.2150(3) 0.6333(3) 0.0521(9) Uani 1 1 d .
H26 H 1.1216 0.2373 0.6998 0.062 Uiso 1 1 calc R
C27 C 1.1036(3) 0.2074(3) 0.5347(3) 0.0484(8) Uani 1 1 d .
H27 H 1.2023 0.2223 0.5325 0.058 Uiso 1 1 calc R
C28 C 1.0070(3) 0.1780(3) 0.4384(2) 0.0365(6) Uani 1 1 d .
H28 H 1.0402 0.1716 0.3701 0.044 Uiso 1 1 calc R

loop_
_atom_site_aniso_label
_atom_site_aniso_U_11
_atom_site_aniso_U_22
_atom_site_aniso_U_33
_atom_site_aniso_U_23
_atom_site_aniso_U_13
_atom_site_aniso_U_12
P1 0.0175(4) 0.0252(4) 0.0266(4) 0.0054(3) 0.0016(3) 0.0113(3)
N1 0.0219(11) 0.0295(11) 0.0391(12) 0.0140(9) 0.0023(9) 0.0100(9)
C1 0.0198(12) 0.0257(12) 0.0290(12) 0.0075(10) 0.0023(9) 0.0116(10)
C2 0.0205(12) 0.0296(13) 0.0281(12) 0.0075(10) 0.0039(10) 0.0134(10)
C3 0.0177(12) 0.0291(13) 0.0301(13) 0.0072(10) -0.0013(10) 0.0132(10)
C4 0.0249(13) 0.0300(13) 0.0348(13) 0.0048(10) 0.0017(10) 0.0158(11)
C5 0.0249(14) 0.0265(13) 0.0475(15) 0.0100(11) 0.0001(11) 0.0095(11)
C6 0.0264(14) 0.0332(14) 0.0455(15) 0.0191(12) 0.0088(11) 0.0106(11)
C7 0.0244(13) 0.0360(14) 0.0337(13) 0.0125(11) 0.0072(10) 0.0156(11)
C8 0.0166(12) 0.0302(13) 0.0306(12) 0.0092(10) 0.0010(9) 0.0134(10)
C9 0.0246(14) 0.0274(13) 0.0465(15) 0.0122(11) 0.0055(11) 0.0050(11)
C10 0.0458(18) 0.0306(15) 0.0588(19) 0.0028(13) 0.0040(14) 0.0084(13)
C11 0.0231(15) 0.0413(16) 0.075(2) 0.0034(15) 0.0079(14) 0.0053(13)
C12 0.0281(14) 0.0357(14) 0.0420(15) 0.0168(12) 0.0015(11) 0.0141(12)
C13 0.0495(19) 0.0527(19) 0.0571(18) 0.0229(15) 0.0080(14) 0.0334(16)
C14 0.056(2) 0.0476(18) 0.0433(17) 0.0206(14) 0.0029(14) 0.0236(15)
C15 0.0269(14) 0.0348(14) 0.0391(14) 0.0085(11) 0.0084(11) 0.0176(11)
C16 0.0332(15) 0.0399(15) 0.0287(13) 0.0067(11) 0.0024(11) 0.0190(12)
C17 0.0232(13) 0.0329(14) 0.0256(12) 0.0076(10) 0.0047(10) 0.0160(11)
C18 0.0285(14) 0.0355(14) 0.0370(14) 0.0057(11) 0.0014(11) 0.0192(12)
C19 0.0253(14) 0.0492(17) 0.0464(15) 0.0094(13) 0.0020(11) 0.0221(13)
C20 0.0398(16) 0.0480(16) 0.0421(15) 0.0126(13) 0.0133(12) 0.0331(14)
C21 0.0472(18) 0.0393(15) 0.0354(14) 0.0060(12) 0.0107(12) 0.0280(14)
C22 0.0309(14) 0.0354(14) 0.0308(13) 0.0041(11) 0.0018(11) 0.0181(12)
C23 0.0272(14) 0.0243(12) 0.0328(13) 0.0056(10) -0.0009(10) 0.0124(11)
C24 0.0377(16) 0.0400(15) 0.0340(14) 0.0086(11) 0.0023(12) 0.0186(13)
C25 0.066(2) 0.0454(17) 0.0315(15) 0.0092(13) -0.0054(14) 0.0245(15)
C26 0.051(2) 0.0429(17) 0.0500(18) 0.0129(14) -0.0213(15) 0.0159(15)
C27 0.0323(16) 0.0476(17) 0.0600(19) 0.0163(14) -0.0103(14) 0.0158(13)
C28 0.0280(14) 0.0378(14) 0.0425(15) 0.0076(12) -0.0038(11) 0.0161(12)

loop_
_atom_type_symbol
_atom_type_description
_atom_type_scat_dispersion_real
_atom_type_scat_dispersion_imag
_atom_type_scat_source
C C 0.0033 0.0016 'International Tables Vol C Tables 4.2.6.8 and 6.1.1.4'
H H 0.0000 0.0000 'International Tables Vol C Tables 4.2.6.8 and 6.1.1.4'
N N 0.0061 0.0033 'International Tables Vol C Tables 4.2.6.8 and 6.1.1.4'
P P 0.1023 0.0942 'International Tables Vol C Tables 4.2.6.8 and 6.1.1.4'

loop_
_geom_angle_atom_site_label_1
_geom_angle_atom_site_label_2
_geom_angle_atom_site_label_3
_geom_angle
C1 P1 C8 96.20(11)
C1 P1 C17 117.56(11)
C8 P1 C17 112.33(11)
C1 P1 C23 123.37(11)
C8 P1 C23 103.39(11)
C17 P1 C23 102.96(11)
C1 N1 C12 118.65(19)
C1 N1 C9 122.8(2)
C12 N1 C9 115.8(2)
N1 C1 C2 121.04(19)
N1 C1 P1 128.68(18)
C2 C1 P1 109.98(16)
C3 C2 C16 109.77(19)
C3 C2 C15 107.82(19)
C16 C2 C15 107.89(19)
C3 C2 C1 106.43(18)
C16 C2 C1 111.5(2)
C15 C2 C1 113.32(19)
C8 C3 C4 118.6(2)
C8 C3 C2 116.2(2)
C4 C3 C2 125.2(2)
C5 C4 C3 120.4(2)
C4 C5 C6 120.1(2)
C7 C6 C5 120.6(2)
C6 C7 C8 118.9(2)
C3 C8 C7 121.4(2)
C3 C8 P1 109.23(17)
C7 C8 P1 129.35(19)
N1 C9 C11 112.3(2)
N1 C9 C10 114.5(2)
C11 C9 C10 110.5(2)
N1 C12 C14 112.4(2)
N1 C12 C13 115.6(2)
C14 C12 C13 108.6(2)
C22 C17 C18 118.8(2)
C22 C17 P1 122.39(18)
C18 C17 P1 118.35(18)
C19 C18 C17 120.4(2)
C20 C19 C18 120.2(2)
C21 C20 C19 120.0(2)
C20 C21 C22 120.1(2)
C17 C22 C21 120.5(2)
C28 C23 C24 118.5(2)
C28 C23 P1 118.31(19)
C24 C23 P1 122.81(19)
C23 C24 C25 120.4(3)
C26 C25 C24 119.6(3)
C27 C26 C25 120.6(3)
C26 C27 C28 119.3(3)
C23 C28 C27 121.5(3)

loop_
_geom_bond_atom_site_label_1
_geom_bond_atom_site_label_2
_geom_bond_distance
P1 C1 1.695(2)
P1 C8 1.785(2)
P1 C17 1.816(2)
P1 C23 1.841(2)
N1 C1 1.422(3)
N1 C12 1.467(3)
N1 C9 1.472(3)
C1 C2 1.555(3)
C2 C3 1.519(3)
C2 C16 1.536(3)
C2 C15 1.541(3)
C3 C8 1.386(3)
C3 C4 1.392(3)
C4 C5 1.387(4)
C5 C6 1.388(4)
C6 C7 1.376(4)
C7 C8 1.400(3)
C9 C11 1.505(4)
C9 C10 1.519(4)
C12 C14 1.535(4)
C12 C13 1.534(4)
C17 C22 1.386(3)
C17 C18 1.390(4)
C18 C19 1.387(4)
C19 C20 1.376(4)
C20 C21 1.376(4)
C21 C22 1.390(4)
C23 C28 1.381(4)
C23 C24 1.390(4)
C24 C25 1.393(4)
C25 C26 1.381(5)
C26 C27 1.373(5)
C27 C28 1.385(4)
